data_7224172
loop_
_publ_author_name
'Chen, Li-Zhuang'
'Pan, Qi-Jian'
'Cao, Xing-Xing'
'Wang, Fang-Ming'

_publ_section_title
;
 Crystal structure, magnetism, and dielectric properties based on the
 axially chiral ligand
 2,2&#x2032;-dinitro-4,4&#x2032;-biphenyldicarboxylic acid
;
_journal_issue 11
_journal_name_full CrystEngComm
_journal_page_first 1944
_journal_paper_doi 10.1039/C5CE02426A
_journal_volume 18
_journal_year 2016
_chemical_formula_moiety 'C12 H7 Co0.5 N2 O4.18'
_chemical_formula_sum 'C12 H7 Co0.5 N2 O4.18'
_chemical_formula_weight 275.54
_chemical_name_systematic
;
 ? 
;
_space_group_crystal_system monoclinic
_space_group_IT_number 15
_space_group_name_Hall '-C 2yc'
_space_group_name_H-M_alt 'C 1 2/c 1'
_symmetry_space_group_name_Hall '-C 2yc'
_symmetry_space_group_name_H-M 'C 1 2/c 1'
_atom_sites_solution_hydrogens geom
_atom_sites_solution_primary direct
_atom_sites_solution_secondary difmap
_audit_creation_date 2015-04-01
_audit_creation_method
;
Olex2 1.2
(compiled 2015.01.26 svn.r3150 for OlexSys, GUI svn.r4998)
;
_audit_update_record
;
2015-11-02 deposited with the CCDC.
2016-02-09 downloaded from the CCDC.
;
_cell_angle_alpha 90.00
_cell_angle_beta 96.639(3)
_cell_angle_gamma 90.00
_cell_formula_units_Z 8
_cell_length_a 13.641(4)
_cell_length_b 19.536(5)
_cell_length_c 8.806(2)
_cell_measurement_reflns_used 3881
_cell_measurement_temperature 293(2)
_cell_measurement_theta_max 27.31
_cell_measurement_theta_min 2.82
_cell_volume 2331.0(11)
_computing_molecular_graphics 'Olex2 (Dolomanov et al., 2009)'
_computing_publication_material 'Olex2 (Dolomanov et al., 2009)'
_computing_structure_refinement 'XL (Sheldrick, 2008)'
_computing_structure_solution 'SHELXS-97 (Sheldrick, 1990)'
_diffrn_ambient_temperature 293(2)
_diffrn_measured_fraction_theta_full 0.995
_diffrn_measured_fraction_theta_max 0.995
_diffrn_measurement_device_type 'Bruker APEX-II CCD'
_diffrn_measurement_method '\f and \w scans'
_diffrn_radiation_monochromator graphite
_diffrn_radiation_type MoK\a
_diffrn_radiation_wavelength 0.71073
_diffrn_reflns_av_R_equivalents 0.0253
_diffrn_reflns_av_unetI/netI 0.0230
_diffrn_reflns_limit_h_max 16
_diffrn_reflns_limit_h_min -16
_diffrn_reflns_limit_k_max 24
_diffrn_reflns_limit_k_min -24
_diffrn_reflns_limit_l_max 10
_diffrn_reflns_limit_l_min -10
_diffrn_reflns_number 9086
_diffrn_reflns_theta_full 26.00
_diffrn_reflns_theta_max 26.00
_diffrn_reflns_theta_min 2.82
_diffrn_source 'fine-focus sealed tube'
_diffrn_standards_number 0
_exptl_absorpt_coefficient_mu 0.797
_exptl_absorpt_correction_T_max 0.9842
_exptl_absorpt_correction_T_min 0.9765
_exptl_crystal_density_diffrn 1.570
_exptl_crystal_density_method 'not measured'
_exptl_crystal_description block
_exptl_crystal_F_000 1120
_exptl_crystal_size_max 0.03
_exptl_crystal_size_mid 0.02
_exptl_crystal_size_min 0.02
_refine_diff_density_max 0.856
_refine_diff_density_min -1.046
_refine_diff_density_rms 0.085
_refine_ls_extinction_method none
_refine_ls_goodness_of_fit_ref 1.086
_refine_ls_hydrogen_treatment mixed
_refine_ls_matrix_type full
_refine_ls_number_parameters 188
_refine_ls_number_reflns 2281
_refine_ls_number_restraints 32
_refine_ls_restrained_S_all 1.237
_refine_ls_R_factor_all 0.0564
_refine_ls_R_factor_gt 0.0486
_refine_ls_shift/su_max 0.000
_refine_ls_shift/su_mean 0.000
_refine_ls_structure_factor_coef Fsqd
_refine_ls_weighting_details 'calc w=1/[\s^2^(Fo^2^)+(0.0671P)^2^+8.7857P] where P=(Fo^2^+2Fc^2^)/3'
_refine_ls_weighting_scheme calc
_refine_ls_wR_factor_gt 0.1288
_refine_ls_wR_factor_ref 0.1344
_reflns_number_gt 1997
_reflns_number_total 2281
_reflns_threshold_expression >2sigma(I)
_cod_data_source_file c5ce02426a2.cif
_cod_data_source_block 2222
_cod_depositor_comments 'Adding full bibliography for 7224168--7224173.cif.'
_cod_original_formula_sum 'C12 H7 Co0.50 N2 O4.18'
_cod_database_code 7224172
_olex2_refinement_description
;
1. Fixed Uiso
 At 1.2 times of:
  All C(H) groups
2. Rigid bond restraints
 O28, N15
 with sigma for 1-2 distances of 0.001 and sigma for 1-3 distances of 0.001
 N15, C14
 with sigma for 1-2 distances of 0.001 and sigma for 1-3 distances of 0.001
3. Uiso/Uaniso restraints and constraints
O28 \\sim N15: within 2A with sigma of 0.01 and sigma for terminal atoms of 0.02
Uanis(N15) \\sim Ueq, Uanis(O5C) \\sim Ueq, Uanis(O5D) \\sim Ueq, Uanis(O28)
\\sim Ueq: with sigma of 0.001 and sigma for terminal atoms of 0.002
4. Others
 Sof(O5D)=1-FVAR(1)
 Sof(O5C)=FVAR(1)
5.a Aromatic/amide H refined with riding coordinates:
 C2(H2), C3(H3), C18(H18), C20(H20), C23(H23), C33(H33)
;
_olex2_submission_special_instructions 'No special instructions were received'

loop_
_space_group_symop_id
_space_group_symop_operation_xyz
1 'x, y, z'
2 '-x, y, -z+1/2'
3 'x+1/2, y+1/2, z'
4 '-x+1/2, y+1/2, -z+1/2'
5 '-x, -y, -z'
6 'x, -y, z-1/2'
7 '-x+1/2, -y+1/2, -z'
8 'x+1/2, -y+1/2, z-1/2'

loop_
_atom_site_label
_atom_site_type_symbol
_atom_site_fract_x
_atom_site_fract_y
_atom_site_fract_z
_atom_site_U_iso_or_equiv
_atom_site_adp_type
_atom_site_occupancy
_atom_site_calc_flag
_atom_site_disorder_assembly
_atom_site_disorder_group
_atom_site_site_symmetry_order
_atom_site_refinement_flags_posn
_atom_site_refinement_flags_adp
_atom_site_refinement_flags_occupancy
Co1 Co 0.0000 -0.05667(3) 1.2500 0.0178(2) Uani 1 d . . 2 S T P
O1 O 0.07981(18) 0.02150(14) 1.1586(3) 0.0305(6) Uani 1 d . . 1 . . .
O2 O -0.10988(17) -0.06371(14) 1.0666(3) 0.0283(6) Uani 1 d . . 1 . . .
H8 H 0.272(5) 0.128(3) 0.981(7) 0.08(3) Uiso 1.00(14) d A 1 1 . U .
O28 O 0.4086(3) 0.2109(3) 0.9757(6) 0.0797(11) Uani 1 d . . 1 . U .
N3 N 0.0847(2) -0.13316(15) 1.1466(3) 0.0258(6) Uani 1 d . . 1 . . .
N15 N 0.4535(3) 0.1603(2) 1.0306(5) 0.0521(9) Uani 1 d B . 1 . U .
C1 C 0.1341(2) 0.04559(16) 1.0684(4) 0.0199(7) Uani 1 d . . 1 . . .
C2 C 0.2869(3) 0.0155(3) 1.2443(5) 0.0444(12) Uani 1 d B . 1 . . .
H2 H 0.2496 -0.0158 1.2929 0.053 Uiso 1 calc . . 1 R . .
C3 C 0.1679(4) -0.1741(2) 0.9412(5) 0.0486(13) Uani 1 d . . 1 . . .
H3 H 0.1790 -0.1696 0.8395 0.058 Uiso 1 calc . . 1 R . .
C5 C 0.2424(2) 0.05534(18) 1.1264(4) 0.0241(7) Uani 1 d . . 1 . . .
C8 C 0.2987(3) 0.1025(2) 1.0583(4) 0.0262(8) Uani 1 d B . 1 . . .
C9 C 0.4456(3) 0.0687(2) 1.2245(5) 0.0344(9) Uani 1 d . . 1 . . .
C10 C 0.2154(3) -0.22543(19) 1.0303(4) 0.0299(8) Uani 1 d . . 1 . . .
C14 C 0.3984(3) 0.1094(2) 1.1079(4) 0.0313(8) Uani 1 d . . 1 . U .
C18 C 0.1042(3) -0.1297(2) 1.0022(5) 0.0407(10) Uani 1 d . . 1 . . .
H18 H 0.0735 -0.0958 0.9395 0.049 Uiso 1 calc . . 1 R . .
C20 C 0.1945(3) -0.2287(2) 1.1806(5) 0.0358(9) Uani 1 d . . 1 . . .
H20 H 0.2245 -0.2618 1.2462 0.043 Uiso 1 calc . . 1 R . .
C23 C 0.1292(3) -0.1828(2) 1.2326(4) 0.0334(9) Uani 1 d . . 1 . . .
H23 H 0.1155 -0.1867 1.3333 0.040 Uiso 1 calc . . 1 R . .
C33 C 0.3872(3) 0.0222(3) 1.2905(6) 0.0520(13) Uani 1 d . . 1 . . .
H33 H 0.4162 -0.0057 1.3688 0.062 Uiso 1 calc B . 1 R . .
O5B O 0.431(2) 0.1674(14) 0.889(3) 0.082(12) Uiso 0.180(16) d B 3 1 . U .
O5C O 0.5407(4) 0.1470(4) 1.0106(8) 0.068(2) Uani 0.641(14) d B 4 1 . U .
O5D O 0.5279(9) 0.1842(6) 1.0931(15) 0.066(4) Uani 0.359(14) d B 5 1 . U .

loop_
_atom_site_aniso_label
_atom_site_aniso_U_11
_atom_site_aniso_U_22
_atom_site_aniso_U_33
_atom_site_aniso_U_23
_atom_site_aniso_U_13
_atom_site_aniso_U_12
Co1 0.0118(3) 0.0238(4) 0.0174(4) 0.000 0.0005(2) 0.000
O1 0.0214(12) 0.0394(15) 0.0316(14) 0.0066(11) 0.0071(10) -0.0058(11)
O2 0.0177(12) 0.0431(15) 0.0228(13) 0.0034(11) -0.0033(10) -0.0058(10)
O28 0.0801(15) 0.0750(14) 0.0838(15) 0.0091(10) 0.0079(10) 0.0014(10)
N3 0.0244(15) 0.0275(16) 0.0261(15) -0.0010(12) 0.0047(12) 0.0065(12)
N15 0.0466(12) 0.0565(12) 0.0529(13) 0.0027(10) 0.0043(10) -0.0158(9)
C1 0.0157(15) 0.0215(16) 0.0225(17) -0.0031(12) 0.0027(13) -0.0002(12)
C2 0.0195(18) 0.067(3) 0.045(2) 0.028(2) -0.0032(17) -0.0078(18)
C3 0.067(3) 0.055(3) 0.027(2) 0.0128(19) 0.021(2) 0.036(2)
C5 0.0152(16) 0.0349(19) 0.0218(17) 0.0008(14) 0.0002(13) 0.0003(13)
C8 0.0195(16) 0.0317(19) 0.0262(18) 0.0015(15) -0.0024(14) -0.0027(14)
C9 0.0159(19) 0.050(2) 0.036(2) -0.0005(18) -0.0036(15) -0.0005(15)
C10 0.0303(19) 0.0306(19) 0.0302(19) 0.0016(15) 0.0086(15) 0.0082(16)
C14 0.0197(17) 0.041(2) 0.032(2) -0.0041(15) -0.0028(14) -0.0031(14)
C18 0.049(2) 0.045(2) 0.030(2) 0.0081(18) 0.0109(18) 0.025(2)
C20 0.045(2) 0.033(2) 0.030(2) 0.0068(16) 0.0092(17) 0.0171(17)
C23 0.044(2) 0.033(2) 0.0258(19) 0.0024(15) 0.0118(16) 0.0119(17)
C33 0.024(2) 0.076(3) 0.052(3) 0.032(3) -0.0109(19) -0.002(2)
O5C 0.054(3) 0.077(3) 0.076(3) 0.012(2) 0.0163(19) -0.0048(19)
O5D 0.061(5) 0.066(5) 0.069(5) 0.005(2) 0.000(2) -0.010(2)

loop_
_atom_type_symbol
_atom_type_description
_atom_type_scat_dispersion_real
_atom_type_scat_dispersion_imag
_atom_type_scat_source
C C 0.0033 0.0016 'International Tables Vol C Tables 4.2.6.8 and 6.1.1.4'
H H 0.0000 0.0000 'International Tables Vol C Tables 4.2.6.8 and 6.1.1.4'
Co Co 0.3494 0.9721 'International Tables Vol C Tables 4.2.6.8 and 6.1.1.4'
N N 0.0061 0.0033 'International Tables Vol C Tables 4.2.6.8 and 6.1.1.4'
O O 0.0106 0.0060 'International Tables Vol C Tables 4.2.6.8 and 6.1.1.4'

loop_
_geom_angle_atom_site_label_1
_geom_angle_atom_site_label_2
_geom_angle_atom_site_label_3
_geom_angle
_geom_angle_site_symmetry_1
_geom_angle_site_symmetry_3
O1 Co1 O1 86.10(15) . 2_557
O1 Co1 N3 90.89(11) . .
O1 Co1 N3 176.77(11) 2_557 .
O1 Co1 N3 176.77(11) . 2_557
O1 Co1 N3 90.89(11) 2_557 2_557
O2 Co1 O1 96.33(10) . .
O2 Co1 O1 89.23(10) 2_557 .
O2 Co1 O1 89.23(10) . 2_557
O2 Co1 O1 96.33(10) 2_557 2_557
O2 Co1 O2 172.41(15) 2_557 .
O2 Co1 N3 84.77(11) 2_557 .
O2 Co1 N3 89.96(11) . .
O2 Co1 N3 89.96(11) 2_557 2_557
O2 Co1 N3 84.77(11) . 2_557
N3 Co1 N3 92.15(17) 2_557 .
C1 O1 Co1 154.2(2) . .
C1 O2 Co1 144.1(2) 5_557 .
O5B O28 N15 62.0(13) . .
C18 N3 Co1 123.0(3) . .
C18 N3 C23 116.9(3) . .
C23 N3 Co1 119.7(2) . .
O28 N15 C14 118.0(4) . .
O28 N15 O5B 57.8(13) . .
O28 N15 O5C 123.3(5) . .
O5B N15 C14 117.1(13) . .
O5C N15 C14 118.3(5) . .
O5C N15 O5B 90.8(13) . .
O5D N15 O28 103.0(7) . .
O5D N15 C14 120.5(7) . .
O5D N15 O5B 120.9(14) . .
O5D N15 O5C 51.1(7) . .
O1 C1 O2 127.3(3) . 5_557
O1 C1 C5 117.5(3) . .
O2 C1 C5 115.2(3) 5_557 .
C5 C2 H2 120.0 . .
C5 C2 C33 120.0(4) . .
C33 C2 H2 120.0 . .
C10 C3 H3 119.7 . .
C18 C3 H3 119.7 . .
C18 C3 C10 120.6(4) . .
C2 C5 C1 120.6(3) . .
C8 C5 C1 120.4(3) . .
C8 C5 C2 119.0(3) . .
C5 C8 H8 121(4) . .
C5 C8 C14 120.2(4) . .
C14 C8 H8 119(4) . .
C14 C9 C9 125.2(4) . 2_657
C33 C9 C9 118.2(3) . 2_657
C33 C9 C14 116.5(3) . .
C3 C10 C10 122.6(4) . 7_547
C3 C10 C20 116.0(3) . .
C20 C10 C10 121.4(4) . 7_547
C8 C14 N15 117.2(4) . .
C8 C14 C9 121.9(4) . .
C9 C14 N15 120.8(3) . .
N3 C18 C3 123.0(4) . .
N3 C18 H18 118.5 . .
C3 C18 H18 118.5 . .
C10 C20 H20 120.1 . .
C23 C20 C10 119.9(4) . .
C23 C20 H20 120.1 . .
N3 C23 C20 123.6(4) . .
N3 C23 H23 118.2 . .
C20 C23 H23 118.2 . .
C2 C33 H33 118.8 . .
C9 C33 C2 122.4(4) . .
C9 C33 H33 118.8 . .
O28 O5B N15 60.2(14) . .

loop_
_geom_bond_atom_site_label_1
_geom_bond_atom_site_label_2
_geom_bond_distance
_geom_bond_site_symmetry_2
Co1 O1 2.090(3) .
Co1 O1 2.090(3) 2_557
Co1 O2 2.077(2) 2_557
Co1 O2 2.077(2) .
Co1 N3 2.154(3) .
Co1 N3 2.154(3) 2_557
O1 C1 1.240(4) .
O2 C1 1.247(4) 5_557
O28 N15 1.232(6) .
O28 O5B 1.20(3) .
N3 C18 1.331(5) .
N3 C23 1.333(5) .
N15 C14 1.461(6) .
N15 O5B 1.25(3) .
N15 O5C 1.250(7) .
N15 O5D 1.192(12) .
C1 O2 1.247(4) 5_557
C1 C5 1.518(4) .
C2 H2 0.9300 .
C2 C5 1.381(5) .
C2 C33 1.388(6) .
C3 H3 0.9300 .
C3 C10 1.387(5) .
C3 C18 1.380(6) .
C5 C8 1.381(5) .
C8 H8 0.89(6) .
C8 C14 1.386(5) .
C9 C9 1.500(7) 2_657
C9 C14 1.396(6) .
C9 C33 1.380(6) .
C10 C10 1.487(7) 7_547
C10 C20 1.387(5) .
C18 H18 0.9300 .
C20 H20 0.9300 .
C20 C23 1.380(5) .
C23 H23 0.9300 .
C33 H33 0.9300 .

loop_
_geom_torsion_atom_site_label_1
_geom_torsion_atom_site_label_2
_geom_torsion_atom_site_label_3
_geom_torsion_atom_site_label_4
_geom_torsion
_geom_torsion_site_symmetry_1
_geom_torsion_site_symmetry_4
Co1 O1 C1 O2 79.3(7) . 5_557
Co1 O1 C1 C5 -101.4(5) . .
Co1 N3 C18 C3 172.1(4) . .
Co1 N3 C23 C20 -171.7(3) . .
O1 Co1 O1 C1 -159.7(6) 2_557 .
O1 Co1 O2 C1 11.6(4) . 5_557
O1 Co1 O2 C1 97.6(4) 2_557 5_557
O1 Co1 N3 C18 -45.8(3) . .
O1 Co1 N3 C18 -25(2) 2_557 .
O1 Co1 N3 C23 126.7(3) . .
O1 Co1 N3 C23 147.7(18) 2_557 .
O1 C1 C5 C2 25.8(5) . .
O1 C1 C5 C8 -156.5(3) . .
O2 Co1 O1 C1 -70.9(5) . .
O2 Co1 O1 C1 104.0(5) 2_557 .
O2 Co1 O2 C1 -125.2(4) 2_557 5_557
O2 Co1 N3 C18 -135.0(3) 2_557 .
O2 Co1 N3 C18 50.5(3) . .
O2 Co1 N3 C23 37.6(3) 2_557 .
O2 Co1 N3 C23 -136.9(3) . .
O2 C1 C5 C2 -154.8(4) 5_557 .
O2 C1 C5 C8 22.9(5) 5_557 .
O28 N15 C14 C8 29.0(6) . .
O28 N15 C14 C9 -152.3(5) . .
N3 Co1 O1 C1 19.2(5) . .
N3 Co1 O1 C1 179(100) 2_557 .
N3 Co1 O2 C1 -171.4(4) 2_557 5_557
N3 Co1 O2 C1 -79.3(4) . 5_557
N3 Co1 N3 C18 135.3(4) 2_557 .
N3 Co1 N3 C23 -52.2(3) 2_557 .
C1 C5 C8 C14 -177.5(3) . .
C2 C5 C8 C14 0.2(6) . .
C3 C10 C20 C23 0.5(7) . .
C5 C2 C33 C9 1.3(8) . .
C5 C8 C14 N15 179.9(4) . .
C5 C8 C14 C9 1.3(6) . .
C9 C9 C14 N15 -4.2(6) 2_657 .
C9 C9 C14 C8 174.5(4) 2_657 .
C9 C9 C33 C2 -176.0(5) 2_657 .
C10 C3 C18 N3 -0.1(8) . .
C10 C10 C20 C23 -179.3(5) 7_547 .
C10 C20 C23 N3 -1.3(7) . .
C14 N15 O5B O28 107.5(10) . .
C14 C9 C33 C2 0.1(8) . .
C18 N3 C23 C20 1.3(6) . .
C18 C3 C10 C10 179.9(5) . 7_547
C18 C3 C10 C20 0.2(7) . .
C23 N3 C18 C3 -0.7(7) . .
C33 C2 C5 C1 176.3(4) . .
C33 C2 C5 C8 -1.4(7) . .
C33 C9 C14 N15 180.0(4) . .
C33 C9 C14 C8 -1.4(6) . .
O5B O28 N15 C14 -106.0(15) . .
O5B O28 N15 O5C 66.8(16) . .
O5B O28 N15 O5D 118.6(17) . .
O5B N15 C14 C8 -37.0(16) . .
O5B N15 C14 C9 141.7(15) . .
O5C N15 C14 C8 -144.1(6) . .
O5C N15 C14 C9 34.6(7) . .
O5C N15 O5B O28 -129.8(9) . .
O5D N15 C14 C8 156.5(9) . .
O5D N15 C14 C9 -24.8(10) . .
O5D N15 O5B O28 -86.1(15) . .
